data_4305153
loop_
_publ_author_name
'Mei Wang'
'Cheng-Bing Ma'
'Da-Qiang Yuan'
'Hui-Sheng Wang'
'Chang-Neng Chen'
'Qiu-Tian Liu'

_publ_section_title
;
Synthesis and Characterization of a Family of Penta- and
Tetra-Manganese(III) Complexes Derived from an Assembly System
Containing tert-Butylphosphonic Acid
;
_journal_name_full 'Inorganic Chemistry'
_journal_page_first 5580
_journal_page_last 5590
_journal_paper_doi 10.1021/ic701343s
_journal_volume 47
_journal_year 2008
_chemical_formula_sum 'C45 H62 Mn5 N5 O23 P2'
_chemical_formula_weight 1377.64
_chemical_name_systematic
;
 ?
;
_space_group_IT_number 2
_symmetry_cell_setting triclinic
_symmetry_space_group_name_Hall '-P 1'
_symmetry_space_group_name_H-M 'P -1'
_atom_sites_solution_hydrogens geom
_atom_sites_solution_primary direct
_atom_sites_solution_secondary difmap
_audit_creation_method SHELXL-97
_cell_angle_alpha 82.720(9)
_cell_angle_beta 81.662(9)
_cell_angle_gamma 79.114(8)
_cell_formula_units_Z 2
_cell_length_a 12.1843(4)
_cell_length_b 15.2634(9)
_cell_length_c 17.0702(7)
_cell_measurement_reflns_used 4825
_cell_measurement_temperature 293(2)
_cell_measurement_theta_max 27.48
_cell_measurement_theta_min 2.22
_cell_volume 3068.4(3)
_computing_cell_refinement 'Siemens SMART & SAINT'
_computing_data_collection 'Siemens SMART'
_computing_data_reduction 'Siemens XPREP'
_computing_molecular_graphics 'Bruker SHELXTL'
_computing_publication_material 'Bruker SHELXTL'
_computing_structure_refinement 'Siemens SHELXTL'
_computing_structure_solution 'Siemens SHELXTL'
_diffrn_ambient_temperature 293(2)
_diffrn_measured_fraction_theta_full 0.982
_diffrn_measured_fraction_theta_max 0.982
_diffrn_measurement_device_type 'Bruker P4'
_diffrn_measurement_method '\w scans'
_diffrn_radiation_monochromator graphite
_diffrn_radiation_source 'fine-focus sealed tube'
_diffrn_radiation_type MoK\a
_diffrn_radiation_wavelength 0.71073
_diffrn_reflns_av_R_equivalents 0.0442
_diffrn_reflns_av_sigmaI/netI 0.0796
_diffrn_reflns_limit_h_max 15
_diffrn_reflns_limit_h_min -15
_diffrn_reflns_limit_k_max 17
_diffrn_reflns_limit_k_min -19
_diffrn_reflns_limit_l_max 20
_diffrn_reflns_limit_l_min -22
_diffrn_reflns_number 23641
_diffrn_reflns_theta_full 27.48
_diffrn_reflns_theta_max 27.48
_diffrn_reflns_theta_min 2.22
_diffrn_standards_decay_% 0
_diffrn_standards_interval_count 0
_diffrn_standards_interval_time .
_diffrn_standards_number 0
_exptl_absorpt_coefficient_mu 1.129
_exptl_absorpt_correction_T_max .8921
_exptl_absorpt_correction_T_min .7619
_exptl_absorpt_correction_type empirical
_exptl_absorpt_process_details 'SADABS (Sheldrick, 1996)'
_exptl_crystal_colour BROWN
_exptl_crystal_density_diffrn 1.491
_exptl_crystal_density_method 'not measured'
_exptl_crystal_description PRISM
_exptl_crystal_F_000 1412
_exptl_crystal_size_max .35
_exptl_crystal_size_mid .20
_exptl_crystal_size_min .10
_refine_diff_density_max 1.012
_refine_diff_density_min -0.558
_refine_diff_density_rms 0.110
_refine_ls_extinction_method none
_refine_ls_goodness_of_fit_ref 1.095
_refine_ls_hydrogen_treatment constr
_refine_ls_matrix_type full
_refine_ls_number_parameters 686
_refine_ls_number_reflns 13827
_refine_ls_number_restraints 0
_refine_ls_restrained_S_all 1.095
_refine_ls_R_factor_gt 0.0788
_refine_ls_shift/su_max 0.000
_refine_ls_shift/su_mean 0.000
_refine_ls_structure_factor_coef Fsqd
_refine_ls_weighting_details 'calc w=1/[\s^2^(Fo^2^)+(0.1106P)^2^+0.8840P] where P=(Fo^2^+2Fc^2^)/3'
_refine_ls_weighting_scheme calc
_refine_ls_wR_factor_gt 0.1934
_refine_ls_wR_factor_ref 0.2317
_reflns_number_gt 8180
_reflns_number_total 13827
_reflns_threshold_expression >2sigma(I)
_cod_data_source_file ic701343s-file001_1.cif
_cod_data_source_block compound-1
_cod_depositor_comments
;
The following automatic conversions were performed:
'_symmetry_cell_setting' value 'Triclinic' changed to 'triclinic'
according to '/home/saulius/struct/CIF-dictionaries/cif_core.dic'
dictionary named 'cif_core.dic' version 2.4.1 from 2010-06-29.

Automatic conversion script
Id: cif_fix_enum 1527 2010-12-29 10:47:43Z saulius 
;
_cod_original_cell_volume 3068.4(2)
_cod_database_code 4305153
_refine_ls_r_factor_ref 0.1342

loop_
_symmetry_equiv_pos_as_xyz
'x, y, z'
'-x, -y, -z'

loop_
_atom_site_label
_atom_site_type_symbol
_atom_site_fract_x
_atom_site_fract_y
_atom_site_fract_z
_atom_site_U_iso_or_equiv
_atom_site_adp_type
_atom_site_occupancy
_atom_site_symmetry_multiplicity
_atom_site_calc_flag
_atom_site_refinement_flags
_atom_site_disorder_assembly
_atom_site_disorder_group
Mn1 Mn 0.84062(6) 0.32757(7) 0.36674(5) 0.0418(2) Uani 1 1 d . . .
Mn2 Mn 0.76474(7) 0.23499(7) 0.13083(5) 0.0443(2) Uani 1 1 d . . .
Mn3 Mn 0.60766(7) 0.24980(6) 0.41593(5) 0.0411(2) Uani 1 1 d . . .
Mn4 Mn 0.55411(7) 0.19236(6) 0.26660(5) 0.0419(2) Uani 1 1 d . . .
Mn5 Mn 0.58494(6) 0.37257(6) 0.26596(5) 0.0379(2) Uani 1 1 d . . .
P1 P 0.80776(11) 0.41846(11) 0.18448(8) 0.0389(3) Uani 1 1 d . . .
P2 P 0.82598(12) 0.13908(11) 0.30237(9) 0.0431(4) Uani 1 1 d . . .
N1 N 1.0102(4) 0.3324(4) 0.3734(3) 0.0526(14) Uani 1 1 d . . .
N2 N 0.8327(4) 0.4614(4) 0.4031(3) 0.0493(13) Uani 1 1 d . . .
N3 N 0.8946(5) 0.1942(4) 0.0418(3) 0.0602(15) Uani 1 1 d . . .
N4 N 0.7025(5) 0.3090(4) 0.0219(3) 0.0570(14) Uani 1 1 d . . .
N5 N 0.7134(15) -0.2038(11) 0.2592(9) 0.212(6) Uiso 1 1 d . . .
C1 C 1.0955(5) 0.2648(6) 0.3616(4) 0.0625(19) Uani 1 1 d . . .
H1A H 1.0815 0.2085 0.3553 0.075 Uiso 1 1 calc R . .
C2 C 1.2067(6) 0.2790(7) 0.3586(4) 0.077(3) Uani 1 1 d . . .
H2A H 1.2657 0.2312 0.3510 0.092 Uiso 1 1 calc R . .
C3 C 1.2297(5) 0.3591(7) 0.3665(4) 0.072(2) Uani 1 1 d . . .
H3A H 1.3040 0.3672 0.3636 0.086 Uiso 1 1 calc R . .
C4 C 1.1409(5) 0.4312(6) 0.3790(3) 0.0570(19) Uani 1 1 d . . .
C5 C 1.1557(6) 0.5185(7) 0.3921(4) 0.075(3) Uani 1 1 d . . .
H5A H 1.2282 0.5298 0.3913 0.090 Uiso 1 1 calc R . .
C6 C 1.0685(7) 0.5840(6) 0.4055(4) 0.068(2) Uani 1 1 d . . .
H6A H 1.0809 0.6402 0.4137 0.082 Uiso 1 1 calc R . .
C7 C 0.9538(5) 0.5687(5) 0.4075(3) 0.0543(17) Uani 1 1 d . . .
C8 C 0.8569(7) 0.6342(6) 0.4214(4) 0.070(2) Uani 1 1 d . . .
H8A H 0.8643 0.6926 0.4270 0.084 Uiso 1 1 calc R . .
C9 C 0.7543(6) 0.6129(6) 0.4265(4) 0.069(2) Uani 1 1 d . . .
H9A H 0.6904 0.6563 0.4359 0.083 Uiso 1 1 calc R . .
C10 C 0.7434(5) 0.5252(5) 0.4175(4) 0.0591(18) Uani 1 1 d . . .
H10A H 0.6717 0.5110 0.4218 0.071 Uiso 1 1 calc R . .
C11 C 0.9369(5) 0.4846(5) 0.3980(3) 0.0476(15) Uani 1 1 d . . .
C12 C 1.0318(5) 0.4140(5) 0.3837(3) 0.0472(15) Uani 1 1 d . . .
C13 C 0.9857(6) 0.1347(7) 0.0512(5) 0.081(3) Uani 1 1 d . . .
H13A H 0.9943 0.1054 0.1017 0.097 Uiso 1 1 calc R . .
C14 C 1.0697(7) 0.1134(8) -0.0105(6) 0.106(4) Uani 1 1 d . . .
H14A H 1.1325 0.0700 -0.0017 0.128 Uiso 1 1 calc R . .
C15 C 1.0593(8) 0.1567(8) -0.0842(6) 0.105(3) Uani 1 1 d . . .
H15A H 1.1154 0.1430 -0.1261 0.126 Uiso 1 1 calc R . .
C16 C 0.9655(7) 0.2216(7) -0.0975(5) 0.083(3) Uani 1 1 d . . .
C17 C 0.9470(9) 0.2680(9) -0.1720(5) 0.102(3) Uani 1 1 d . . .
H17A H 1.0011 0.2570 -0.2157 0.123 Uiso 1 1 calc R . .
C18 C 0.8513(10) 0.3289(8) -0.1819(4) 0.100(3) Uani 1 1 d . . .
H18A H 0.8433 0.3602 -0.2317 0.121 Uiso 1 1 calc R . .
C19 C 0.7620(8) 0.3462(6) -0.1175(4) 0.073(2) Uani 1 1 d . . .
C20 C 0.6617(9) 0.4046(6) -0.1224(5) 0.086(3) Uani 1 1 d . . .
H20A H 0.6473 0.4386 -0.1702 0.103 Uiso 1 1 calc R . .
C21 C 0.5843(8) 0.4122(6) -0.0574(5) 0.084(2) Uani 1 1 d . . .
H21A H 0.5157 0.4503 -0.0611 0.101 Uiso 1 1 calc R . .
C22 C 0.6057(7) 0.3645(5) 0.0139(4) 0.068(2) Uani 1 1 d . . .
H22A H 0.5511 0.3711 0.0578 0.081 Uiso 1 1 calc R . .
C23 C 0.7801(6) 0.2985(5) -0.0424(3) 0.0529(16) Uani 1 1 d . . .
C24 C 0.8814(6) 0.2381(5) -0.0316(4) 0.0623(19) Uani 1 1 d . . .
C25 C 0.8549(5) 0.5187(5) 0.1314(3) 0.0489(15) Uani 1 1 d . . .
C26 C 0.8238(7) 0.5947(5) 0.1860(5) 0.077(2) Uani 1 1 d . . .
H26A H 0.8485 0.6478 0.1585 0.116 Uiso 1 1 calc R . .
H26B H 0.8600 0.5771 0.2333 0.116 Uiso 1 1 calc R . .
H26C H 0.7437 0.6066 0.2002 0.116 Uiso 1 1 calc R . .
C27 C 0.9819(5) 0.4970(6) 0.1108(4) 0.068(2) Uani 1 1 d . . .
H27A H 1.0088 0.5489 0.0826 0.101 Uiso 1 1 calc R . .
H27B H 1.0007 0.4484 0.0778 0.101 Uiso 1 1 calc R . .
H27C H 1.0165 0.4800 0.1588 0.101 Uiso 1 1 calc R . .
C28 C 0.7991(6) 0.5446(6) 0.0558(4) 0.077(2) Uani 1 1 d . . .
H28A H 0.8241 0.5973 0.0276 0.116 Uiso 1 1 calc R . .
H28B H 0.7188 0.5566 0.0692 0.116 Uiso 1 1 calc R . .
H28C H 0.8193 0.4962 0.0227 0.116 Uiso 1 1 calc R . .
C29 C 0.8965(6) 0.0259(5) 0.3320(5) 0.0628(18) Uani 1 1 d . . .
C30 C 0.8907(7) 0.0117(7) 0.4228(5) 0.093(3) Uani 1 1 d . . .
H30A H 0.9277 -0.0479 0.4387 0.139 Uiso 1 1 calc R . .
H30B H 0.8133 0.0196 0.4461 0.139 Uiso 1 1 calc R . .
H30C H 0.9275 0.0546 0.4407 0.139 Uiso 1 1 calc R . .
C31 C 0.8314(9) -0.0412(6) 0.3030(7) 0.104(3) Uani 1 1 d . . .
H31A H 0.8663 -0.1017 0.3180 0.157 Uiso 1 1 calc R . .
H31B H 0.8337 -0.0314 0.2462 0.157 Uiso 1 1 calc R . .
H31C H 0.7545 -0.0315 0.3272 0.157 Uiso 1 1 calc R . .
C32 C 1.0198(7) 0.0139(7) 0.2947(6) 0.104(4) Uani 1 1 d . . .
H32A H 1.0572 -0.0456 0.3104 0.156 Uiso 1 1 calc R . .
H32B H 1.0563 0.0569 0.3126 0.156 Uiso 1 1 calc R . .
H32C H 1.0232 0.0230 0.2378 0.156 Uiso 1 1 calc R . .
C33 C 0.6107(9) 0.0023(7) 0.0973(6) 0.106(4) Uani 1 1 d . . .
H33A H 0.6527 -0.0005 0.0453 0.159 Uiso 1 1 calc R . .
H33B H 0.5318 0.0088 0.0931 0.159 Uiso 1 1 calc R . .
H33C H 0.6340 -0.0518 0.1304 0.159 Uiso 1 1 calc R . .
C34 C 0.6325(6) 0.0827(5) 0.1342(4) 0.0616(18) Uani 1 1 d . . .
C35 C 0.2796(7) 0.3721(7) 0.1481(6) 0.111(4) Uani 1 1 d . . .
H35A H 0.2701 0.4360 0.1360 0.166 Uiso 1 1 calc R . .
H35B H 0.2161 0.3568 0.1840 0.166 Uiso 1 1 calc R . .
H35C H 0.2849 0.3444 0.1000 0.166 Uiso 1 1 calc R . .
C36 C 0.3863(5) 0.3389(6) 0.1867(4) 0.0583(19) Uani 1 1 d . . .
C37 C 0.3689(7) 0.0702(6) 0.4698(4) 0.080(2) Uani 1 1 d . . .
H37A H 0.3673 0.0758 0.5253 0.120 Uiso 1 1 calc R . .
H37B H 0.3892 0.0081 0.4606 0.120 Uiso 1 1 calc R . .
H37C H 0.2957 0.0938 0.4538 0.120 Uiso 1 1 calc R . .
C38 C 0.4539(5) 0.1217(5) 0.4221(4) 0.0506(15) Uani 1 1 d . . .
C39 C 0.7907(7) 0.2024(7) 0.6154(4) 0.087(3) Uani 1 1 d . . .
H39A H 0.8555 0.2231 0.6273 0.131 Uiso 1 1 calc R . .
H39B H 0.8031 0.1380 0.6223 0.131 Uiso 1 1 calc R . .
H39C H 0.7258 0.2255 0.6506 0.131 Uiso 1 1 calc R . .
C40 C 0.7715(5) 0.2348(5) 0.5303(4) 0.0529(16) Uani 1 1 d . . .
C41 C 0.5068(8) 0.6137(6) 0.2767(6) 0.105(3) Uani 1 1 d . . .
H41A H 0.4826 0.6732 0.2924 0.158 Uiso 1 1 calc R . .
H41B H 0.4735 0.6084 0.2303 0.158 Uiso 1 1 calc R . .
H41C H 0.5874 0.6022 0.2649 0.158 Uiso 1 1 calc R . .
C42 C 0.4710(5) 0.5473(5) 0.3427(4) 0.0521(16) Uani 1 1 d . . .
C43 C 0.6246(13) -0.1713(10) 0.2878(9) 0.144(5) Uiso 1 1 d . . .
C44 C 0.5184(12) -0.1230(10) 0.3282(8) 0.138(4) Uiso 1 1 d . . .
C45 C 1.2418(17) -0.0173(14) 0.1179(12) 0.207(8) Uiso 1 1 d . . .
O1 O 0.5156(3) 0.2852(2) 0.3327(2) 0.0363(8) Uiso 1 1 d . . .
O2 O 0.6413(3) 0.2715(3) 0.2014(2) 0.0401(9) Uani 1 1 d . . .
O3 O 0.6916(3) 0.3349(3) 0.3632(2) 0.0411(9) Uani 1 1 d . . .
O4 O 0.8675(3) 0.3928(3) 0.2579(2) 0.0488(10) Uani 1 1 d . . .
O5 O 0.8366(3) 0.3431(3) 0.1301(2) 0.0515(10) Uani 1 1 d . . .
O6 O 0.6791(3) 0.4462(3) 0.2043(2) 0.0458(10) Uani 1 1 d . . .
O7 O 0.8852(3) 0.2027(3) 0.3367(3) 0.0518(10) Uani 1 1 d . . .
O8 O 0.8422(3) 0.1501(3) 0.2109(2) 0.0578(12) Uani 1 1 d . . .
O9 O 0.7014(3) 0.1479(3) 0.3366(2) 0.0421(9) Uani 1 1 d . . .
O10 O 0.6946(4) 0.1307(4) 0.0950(3) 0.0714(14) Uani 1 1 d . . .
O11 O 0.5803(4) 0.0931(3) 0.2043(3) 0.0593(12) Uani 1 1 d . . .
O12 O 0.4398(3) 0.3967(3) 0.1980(3) 0.0563(11) Uani 1 1 d . . .
O13 O 0.4104(3) 0.2546(3) 0.2049(3) 0.0559(11) Uani 1 1 d . . .
O14 O 0.8352(4) 0.2801(4) 0.4892(3) 0.0620(13) Uani 1 1 d . . .
O15 O 0.6871(3) 0.2099(3) 0.5080(2) 0.0538(11) Uani 1 1 d . . .
O16 O 0.4975(3) 0.3573(3) 0.4840(2) 0.0525(11) Uani 1 1 d . . .
O17 O 0.4952(4) 0.4654(3) 0.3337(3) 0.0665(13) Uani 1 1 d . . .
O18 O 0.4178(5) 0.5730(5) 0.4039(4) 0.109(2) Uani 1 1 d . . .
O19 O 0.5062(3) 0.1619(3) 0.4591(2) 0.0536(11) Uani 1 1 d . . .
O20 O 0.4666(3) 0.1204(3) 0.3476(3) 0.0517(10) Uani 1 1 d . . .
O21 O 1.0575(5) 0.2431(5) 0.1828(4) 0.102(2) Uani 1 1 d . . .
O22 O 1.2616(12) 0.1310(10) 0.2107(8) 0.232(6) Uiso 1 1 d . . .
O25 O 1.3088(17) -0.0284(14) 0.2000(13) 0.331(9) Uiso 1 1 d . . .

loop_
_atom_site_aniso_label
_atom_site_aniso_U_11
_atom_site_aniso_U_22
_atom_site_aniso_U_33
_atom_site_aniso_U_23
_atom_site_aniso_U_13
_atom_site_aniso_U_12
Mn1 0.0258(4) 0.0627(6) 0.0386(4) -0.0063(4) -0.0012(3) -0.0137(4)
Mn2 0.0336(4) 0.0641(6) 0.0358(4) -0.0081(4) 0.0017(3) -0.0126(4)
Mn3 0.0289(4) 0.0550(6) 0.0382(4) 0.0008(4) 0.0008(3) -0.0118(4)
Mn4 0.0298(4) 0.0514(6) 0.0450(5) -0.0029(4) -0.0015(3) -0.0123(4)
Mn5 0.0248(4) 0.0456(5) 0.0418(4) -0.0016(4) 0.0009(3) -0.0077(3)
P1 0.0293(7) 0.0536(9) 0.0345(7) -0.0029(6) 0.0000(5) -0.0128(6)
P2 0.0293(7) 0.0493(9) 0.0465(8) -0.0008(7) -0.0010(6) -0.0020(6)
N1 0.028(2) 0.088(4) 0.041(3) 0.000(3) -0.0032(19) -0.012(3)
N2 0.030(2) 0.080(4) 0.038(2) 0.001(2) -0.0025(19) -0.016(2)
N3 0.048(3) 0.088(4) 0.048(3) -0.022(3) 0.005(2) -0.018(3)
N4 0.059(3) 0.069(4) 0.049(3) -0.016(3) 0.002(2) -0.027(3)
C1 0.037(3) 0.087(6) 0.059(4) 0.000(4) -0.005(3) -0.006(3)
C2 0.034(3) 0.121(8) 0.066(5) -0.006(5) -0.001(3) 0.005(4)
C3 0.027(3) 0.133(8) 0.053(4) -0.005(4) -0.001(3) -0.018(4)
C4 0.034(3) 0.101(6) 0.041(3) 0.006(3) -0.004(2) -0.034(3)
C5 0.041(4) 0.143(8) 0.050(4) 0.002(4) -0.002(3) -0.045(5)
C6 0.078(5) 0.096(6) 0.045(4) -0.007(4) -0.004(3) -0.055(5)
C7 0.054(4) 0.082(5) 0.034(3) -0.009(3) -0.005(3) -0.028(4)
C8 0.074(5) 0.086(6) 0.056(4) -0.019(4) 0.007(3) -0.031(4)
C9 0.055(4) 0.094(6) 0.058(4) -0.016(4) 0.002(3) -0.011(4)
C10 0.039(3) 0.089(6) 0.046(3) -0.005(3) 0.001(3) -0.010(3)
C11 0.036(3) 0.082(5) 0.031(3) -0.006(3) -0.005(2) -0.026(3)
C12 0.033(3) 0.080(5) 0.034(3) 0.000(3) -0.008(2) -0.024(3)
C13 0.051(4) 0.120(8) 0.068(5) -0.024(5) 0.008(4) -0.006(5)
C14 0.064(5) 0.150(10) 0.090(7) -0.033(6) 0.013(5) 0.016(6)
C15 0.072(6) 0.148(10) 0.082(6) -0.032(6) 0.035(5) -0.003(6)
C16 0.068(5) 0.121(8) 0.063(5) -0.026(5) 0.018(4) -0.037(5)
C17 0.101(7) 0.163(11) 0.048(4) -0.027(5) 0.026(5) -0.054(7)
C18 0.139(9) 0.135(9) 0.040(4) 0.002(5) 0.000(5) -0.070(8)
C19 0.103(6) 0.075(5) 0.051(4) -0.011(4) 0.000(4) -0.050(5)
C20 0.112(7) 0.075(6) 0.072(5) -0.001(4) -0.030(5) -0.011(5)
C21 0.091(6) 0.081(6) 0.083(6) -0.012(5) -0.021(5) -0.009(5)
C22 0.066(5) 0.075(5) 0.059(4) -0.005(4) -0.006(3) -0.007(4)
C23 0.061(4) 0.071(5) 0.037(3) -0.016(3) 0.004(3) -0.037(4)
C24 0.065(4) 0.086(5) 0.043(3) -0.021(3) 0.014(3) -0.035(4)
C25 0.040(3) 0.061(4) 0.044(3) 0.006(3) 0.000(2) -0.017(3)
C26 0.080(5) 0.058(5) 0.092(6) -0.004(4) 0.010(4) -0.026(4)
C27 0.043(4) 0.100(6) 0.059(4) 0.005(4) 0.006(3) -0.028(4)
C28 0.062(4) 0.094(6) 0.068(5) 0.034(4) -0.012(4) -0.022(4)
C29 0.048(4) 0.049(4) 0.086(5) -0.002(4) -0.004(3) -0.002(3)
C30 0.076(6) 0.100(7) 0.090(6) 0.029(5) -0.024(5) -0.002(5)
C31 0.120(8) 0.045(5) 0.151(9) -0.027(5) -0.033(7) 0.003(5)
C32 0.055(5) 0.095(7) 0.129(8) 0.020(6) 0.010(5) 0.031(5)
C33 0.124(8) 0.091(7) 0.115(7) -0.058(6) 0.036(6) -0.056(6)
C34 0.051(4) 0.072(5) 0.062(4) -0.012(4) 0.004(3) -0.017(4)
C35 0.076(6) 0.121(9) 0.143(9) 0.052(7) -0.065(6) -0.041(6)
C36 0.034(3) 0.087(6) 0.052(4) 0.013(4) -0.012(3) -0.014(3)
C37 0.070(5) 0.094(6) 0.075(5) 0.028(4) 0.000(4) -0.043(5)
C38 0.033(3) 0.055(4) 0.061(4) 0.004(3) 0.003(3) -0.015(3)
C39 0.080(6) 0.119(8) 0.067(5) 0.016(5) -0.032(4) -0.030(5)
C40 0.047(3) 0.065(4) 0.045(3) 0.001(3) -0.010(3) -0.006(3)
C41 0.087(7) 0.066(6) 0.149(9) 0.001(6) 0.017(6) -0.013(5)
C42 0.031(3) 0.063(5) 0.065(4) -0.017(3) -0.008(3) -0.006(3)
O2 0.0308(18) 0.051(2) 0.0389(19) -0.0034(17) -0.0032(15) -0.0088(17)
O3 0.0304(18) 0.046(2) 0.046(2) -0.0023(17) 0.0018(15) -0.0100(17)
O4 0.045(2) 0.069(3) 0.038(2) 0.0018(19) -0.0097(17) -0.023(2)
O5 0.047(2) 0.067(3) 0.042(2) -0.014(2) 0.0039(17) -0.014(2)
O6 0.0304(19) 0.051(3) 0.052(2) 0.0069(19) 0.0001(16) -0.0103(17)
O7 0.031(2) 0.056(3) 0.068(3) -0.008(2) -0.0058(18) -0.0045(19)
O8 0.041(2) 0.074(3) 0.050(2) -0.005(2) 0.0029(18) 0.006(2)
O9 0.0303(18) 0.049(2) 0.045(2) -0.0026(18) -0.0027(15) -0.0042(17)
O10 0.072(3) 0.084(4) 0.062(3) -0.009(3) 0.003(2) -0.028(3)
O11 0.056(3) 0.064(3) 0.061(3) -0.016(2) 0.004(2) -0.020(2)
O12 0.037(2) 0.068(3) 0.063(3) 0.010(2) -0.0138(19) -0.012(2)
O13 0.039(2) 0.071(3) 0.061(3) -0.001(2) -0.0125(19) -0.017(2)
O14 0.046(2) 0.087(4) 0.055(3) -0.003(2) -0.006(2) -0.021(2)
O15 0.045(2) 0.071(3) 0.047(2) 0.004(2) -0.0106(18) -0.017(2)
O16 0.039(2) 0.068(3) 0.047(2) -0.013(2) 0.0086(17) -0.008(2)
O17 0.048(3) 0.057(3) 0.092(4) -0.020(3) 0.011(2) -0.010(2)
O18 0.086(4) 0.153(7) 0.102(5) -0.068(5) 0.012(4) -0.036(4)
O19 0.046(2) 0.065(3) 0.048(2) 0.006(2) 0.0014(18) -0.019(2)
O20 0.040(2) 0.050(3) 0.065(3) 0.003(2) 0.0018(19) -0.0181(19)
O21 0.054(3) 0.147(6) 0.105(5) -0.022(4) -0.009(3) -0.012(4)

loop_
_atom_type_symbol
_atom_type_description
_atom_type_scat_dispersion_real
_atom_type_scat_dispersion_imag
_atom_type_scat_source
C C 0.0033 0.0016 'International Tables Vol C Tables 4.2.6.8 and 6.1.1.4'
H H 0.0000 0.0000 'International Tables Vol C Tables 4.2.6.8 and 6.1.1.4'
N N 0.0061 0.0033 'International Tables Vol C Tables 4.2.6.8 and 6.1.1.4'
O O 0.0106 0.0060 'International Tables Vol C Tables 4.2.6.8 and 6.1.1.4'
P P 0.1023 0.0942 'International Tables Vol C Tables 4.2.6.8 and 6.1.1.4'
Mn Mn 0.3368 0.7283 'International Tables Vol C Tables 4.2.6.8 and 6.1.1.4'

loop_
_geom_angle_atom_site_label_1
_geom_angle_atom_site_label_2
_geom_angle_atom_site_label_3
_geom_angle
_geom_angle_site_symmetry_1
_geom_angle_site_symmetry_3
_geom_angle_publ_flag
O3 Mn1 O7 95.83(17) . . ?
O3 Mn1 O4 93.97(16) . . ?
O7 Mn1 O4 98.21(18) . . ?
O3 Mn1 N1 174.3(2) . . ?
O7 Mn1 N1 89.9(2) . . ?
O4 Mn1 N1 84.84(17) . . ?
O3 Mn1 O14 95.35(17) . . ?
O7 Mn1 O14 90.9(2) . . ?
O4 Mn1 O14 166.24(18) . . ?
N1 Mn1 O14 84.88(17) . . ?
O3 Mn1 N2 97.32(18) . . ?
O7 Mn1 N2 166.81(16) . . ?
O4 Mn1 N2 81.98(18) . . ?
N1 Mn1 N2 77.0(2) . . ?
O14 Mn1 N2 86.81(19) . . ?
O2 Mn2 O8 94.14(16) . . ?
O2 Mn2 O5 96.00(17) . . ?
O8 Mn2 O5 101.5(2) . . ?
O2 Mn2 N3 174.26(19) . . ?
O8 Mn2 N3 90.4(2) . . ?
O5 Mn2 N3 86.5(2) . . ?
O2 Mn2 O10 94.06(19) . . ?
O8 Mn2 O10 91.1(2) . . ?
O5 Mn2 O10 163.24(18) . . ?
N3 Mn2 O10 82.3(2) . . ?
O2 Mn2 N4 97.93(18) . . ?
O8 Mn2 N4 166.70(19) . . ?
O5 Mn2 N4 82.89(19) . . ?
N3 Mn2 N4 77.2(2) . . ?
O10 Mn2 N4 82.5(2) . . ?
O3 Mn3 O1 85.09(16) . . ?
O3 Mn3 O15 100.55(18) . . ?
O1 Mn3 O15 173.72(17) . . ?
O3 Mn3 O19 172.00(17) . . ?
O1 Mn3 O19 86.99(17) . . ?
O15 Mn3 O19 87.42(18) . . ?
O3 Mn3 O9 90.66(16) . . ?
O1 Mn3 O9 84.28(14) . . ?
O15 Mn3 O9 98.32(17) . . ?
O19 Mn3 O9 87.42(17) . . ?
O3 Mn3 O16 89.27(16) . . ?
O1 Mn3 O16 88.29(15) . . ?
O15 Mn3 O16 89.01(18) . . ?
O19 Mn3 O16 91.62(17) . . ?
O9 Mn3 O16 172.55(15) . . ?
O3 Mn3 Mn5 47.46(11) . . ?
O1 Mn3 Mn5 37.64(11) . . ?
O15 Mn3 Mn5 147.98(14) . . ?
O19 Mn3 Mn5 124.59(13) . . ?
O9 Mn3 Mn5 85.39(10) . . ?
O16 Mn3 Mn5 89.09(11) . . ?
O3 Mn3 Mn4 94.65(12) . . ?
O1 Mn3 Mn4 37.14(11) . . ?
O15 Mn3 Mn4 143.68(15) . . ?
O19 Mn3 Mn4 78.28(13) . . ?
O9 Mn3 Mn4 48.37(9) . . ?
O16 Mn3 Mn4 124.21(11) . . ?
Mn5 Mn3 Mn4 56.78(3) . . ?
O1 Mn4 O2 84.27(16) . . ?
O1 Mn4 O11 174.28(18) . . ?
O2 Mn4 O11 101.10(18) . . ?
O1 Mn4 O20 87.82(17) . . ?
O2 Mn4 O20 171.24(18) . . ?
O11 Mn4 O20 86.9(2) . . ?
O1 Mn4 O13 87.78(17) . . ?
O2 Mn4 O13 88.94(16) . . ?
O11 Mn4 O13 90.35(19) . . ?
O20 Mn4 O13 94.51(17) . . ?
O1 Mn4 O9 84.32(15) . . ?
O2 Mn4 O9 87.29(15) . . ?
O11 Mn4 O9 97.80(18) . . ?
O20 Mn4 O9 88.20(16) . . ?
O13 Mn4 O9 171.54(17) . . ?
O1 Mn4 Mn5 40.95(11) . . ?
O2 Mn4 Mn5 43.67(12) . . ?
O11 Mn4 Mn5 144.09(14) . . ?
O20 Mn4 Mn5 128.72(14) . . ?
O13 Mn4 Mn5 83.48(14) . . ?
O9 Mn4 Mn5 88.57(11) . . ?
O1 Mn4 Mn3 37.77(11) . . ?
O2 Mn4 Mn3 92.10(12) . . ?
O11 Mn4 Mn3 142.75(15) . . ?
O20 Mn4 Mn3 79.33(14) . . ?
O13 Mn4 Mn3 124.89(13) . . ?
O9 Mn4 Mn3 47.78(10) . . ?
Mn5 Mn4 Mn3 61.55(3) . . ?
O6 Mn5 O1 169.34(16) . . ?
O6 Mn5 O2 93.33(17) . . ?
O1 Mn5 O2 82.14(16) . . ?
O6 Mn5 O17 97.2(2) . . ?
O1 Mn5 O17 88.68(18) . . ?
O2 Mn5 O17 167.24(18) . . ?
O6 Mn5 O12 101.52(17) . . ?
O1 Mn5 O12 87.71(16) . . ?
O2 Mn5 O12 84.67(17) . . ?
O17 Mn5 O12 86.15(19) . . ?
O6 Mn5 O3 94.98(15) . . ?
O1 Mn5 O3 76.49(14) . . ?
O2 Mn5 O3 100.47(15) . . ?
O17 Mn5 O3 85.85(18) . . ?
O12 Mn5 O3 162.43(15) . . ?
O6 Mn5 Mn4 135.10(14) . . ?
O1 Mn5 Mn4 40.60(11) . . ?
O2 Mn5 Mn4 41.87(11) . . ?
O17 Mn5 Mn4 127.61(14) . . ?
O12 Mn5 Mn4 80.84(13) . . ?
O3 Mn5 Mn4 91.75(11) . . ?
O6 Mn5 Mn3 133.08(12) . . ?
O1 Mn5 Mn3 37.97(11) . . ?
O2 Mn5 Mn3 90.90(11) . . ?
O17 Mn5 Mn3 87.22(15) . . ?
O12 Mn5 Mn3 125.39(12) . . ?
O3 Mn5 Mn3 38.53(10) . . ?
Mn4 Mn5 Mn3 61.68(3) . . ?
O4 P1 O5 110.6(3) . . ?
O4 P1 O6 112.9(2) . . ?
O5 P1 O6 111.3(2) . . ?
O4 P1 C25 108.0(3) . . ?
O5 P1 C25 109.2(3) . . ?
O6 P1 C25 104.7(3) . . ?
O7 P2 O9 111.7(2) . . ?
O7 P2 O8 111.9(3) . . ?
O9 P2 O8 112.1(2) . . ?
O7 P2 C29 106.2(3) . . ?
O9 P2 C29 108.4(3) . . ?
O8 P2 C29 106.1(3) . . ?
C1 N1 C12 119.4(6) . . ?
C1 N1 Mn1 124.9(5) . . ?
C12 N1 Mn1 115.4(4) . . ?
C10 N2 C11 117.3(6) . . ?
C10 N2 Mn1 129.4(5) . . ?
C11 N2 Mn1 112.6(4) . . ?
C13 N3 C24 119.1(6) . . ?
C13 N3 Mn2 126.6(5) . . ?
C24 N3 Mn2 114.3(5) . . ?
C22 N4 C23 118.8(6) . . ?
C22 N4 Mn2 129.0(5) . . ?
C23 N4 Mn2 112.1(5) . . ?
N1 C1 C2 119.8(8) . . ?
N1 C1 H1A 120.1 . . ?
C2 C1 H1A 120.1 . . ?
C3 C2 C1 121.6(8) . . ?
C3 C2 H2A 119.2 . . ?
C1 C2 H2A 119.2 . . ?
C2 C3 C4 119.4(7) . . ?
C2 C3 H3A 120.3 . . ?
C4 C3 H3A 120.3 . . ?
C12 C4 C3 117.2(7) . . ?
C12 C4 C5 118.6(7) . . ?
C3 C4 C5 124.1(6) . . ?
C6 C5 C4 121.7(6) . . ?
C6 C5 H5A 119.2 . . ?
C4 C5 H5A 119.2 . . ?
C5 C6 C7 120.7(8) . . ?
C5 C6 H6A 119.6 . . ?
C7 C6 H6A 119.6 . . ?
C11 C7 C8 116.8(6) . . ?
C11 C7 C6 118.8(7) . . ?
C8 C7 C6 124.3(7) . . ?
C9 C8 C7 120.3(8) . . ?
C9 C8 H8A 119.8 . . ?
C7 C8 H8A 119.8 . . ?
C8 C9 C10 119.7(8) . . ?
C8 C9 H9A 120.1 . . ?
C10 C9 H9A 120.1 . . ?
N2 C10 C9 122.0(7) . . ?
N2 C10 H10A 119.0 . . ?
C9 C10 H10A 119.0 . . ?
N2 C11 C7 123.8(6) . . ?
N2 C11 C12 116.1(6) . . ?
C7 C11 C12 120.1(5) . . ?
N1 C12 C4 122.4(6) . . ?
N1 C12 C11 117.6(5) . . ?
C4 C12 C11 120.0(7) . . ?
N3 C13 C14 123.0(9) . . ?
N3 C13 H13A 118.5 . . ?
C14 C13 H13A 118.5 . . ?
C15 C14 C13 119.2(9) . . ?
C15 C14 H14A 120.4 . . ?
C13 C14 H14A 120.4 . . ?
C14 C15 C16 120.4(8) . . ?
C14 C15 H15A 119.8 . . ?
C16 C15 H15A 119.8 . . ?
C15 C16 C17 124.0(8) . . ?
C15 C16 C24 117.2(8) . . ?
C17 C16 C24 118.7(9) . . ?
C18 C17 C16 121.3(8) . . ?
C18 C17 H17A 119.3 . . ?
C16 C17 H17A 119.3 . . ?
C17 C18 C19 122.1(8) . . ?
C17 C18 H18A 119.0 . . ?
C19 C18 H18A 119.0 . . ?
C20 C19 C23 117.4(7) . . ?
C20 C19 C18 126.0(8) . . ?
C23 C19 C18 116.6(9) . . ?
C21 C20 C19 119.5(8) . . ?
C21 C20 H20A 120.2 . . ?
C19 C20 H20A 120.2 . . ?
C20 C21 C22 120.9(9) . . ?
C20 C21 H21A 119.6 . . ?
C22 C21 H21A 119.6 . . ?
N4 C22 C21 121.6(7) . . ?
N4 C22 H22A 119.2 . . ?
C21 C22 H22A 119.2 . . ?
N4 C23 C24 117.0(6) . . ?
N4 C23 C19 121.8(7) . . ?
C24 C23 C19 121.2(6) . . ?
N3 C24 C23 118.9(6) . . ?
N3 C24 C16 121.1(8) . . ?
C23 C24 C16 120.0(7) . . ?
C28 C25 C27 109.9(5) . . ?
C28 C25 C26 110.8(6) . . ?
C27 C25 C26 110.0(6) . . ?
C28 C25 P1 109.3(5) . . ?
C27 C25 P1 107.9(5) . . ?
C26 C25 P1 108.9(4) . . ?
C25 C26 H26A 109.5 . . ?
C25 C26 H26B 109.5 . . ?
H26A C26 H26B 109.5 . . ?
C25 C26 H26C 109.5 . . ?
H26A C26 H26C 109.5 . . ?
H26B C26 H26C 109.5 . . ?
C25 C27 H27A 109.5 . . ?
C25 C27 H27B 109.5 . . ?
H27A C27 H27B 109.5 . . ?
C25 C27 H27C 109.5 . . ?
H27A C27 H27C 109.5 . . ?
H27B C27 H27C 109.5 . . ?
C25 C28 H28A 109.5 . . ?
C25 C28 H28B 109.5 . . ?
H28A C28 H28B 109.5 . . ?
C25 C28 H28C 109.5 . . ?
H28A C28 H28C 109.5 . . ?
H28B C28 H28C 109.5 . . ?
C30 C29 C32 109.6(7) . . ?
C30 C29 C31 109.5(8) . . ?
C32 C29 C31 111.8(8) . . ?
C30 C29 P2 109.2(6) . . ?
C32 C29 P2 109.3(5) . . ?
C31 C29 P2 107.3(5) . . ?
C29 C30 H30A 109.5 . . ?
C29 C30 H30B 109.5 . . ?
H30A C30 H30B 109.5 . . ?
C29 C30 H30C 109.5 . . ?
H30A C30 H30C 109.5 . . ?
H30B C30 H30C 109.5 . . ?
C29 C31 H31A 109.5 . . ?
C29 C31 H31B 109.5 . . ?
H31A C31 H31B 109.5 . . ?
C29 C31 H31C 109.5 . . ?
H31A C31 H31C 109.5 . . ?
H31B C31 H31C 109.5 . . ?
C29 C32 H32A 109.5 . . ?
C29 C32 H32B 109.5 . . ?
H32A C32 H32B 109.5 . . ?
C29 C32 H32C 109.5 . . ?
H32A C32 H32C 109.5 . . ?
H32B C32 H32C 109.5 . . ?
C34 C33 H33A 109.5 . . ?
C34 C33 H33B 109.5 . . ?
H33A C33 H33B 109.5 . . ?
C34 C33 H33C 109.5 . . ?
H33A C33 H33C 109.5 . . ?
H33B C33 H33C 109.5 . . ?
O10 C34 O11 126.7(7) . . ?
O10 C34 C33 118.3(7) . . ?
O11 C34 C33 114.9(7) . . ?
C36 C35 H35A 109.5 . . ?
C36 C35 H35B 109.5 . . ?
H35A C35 H35B 109.5 . . ?
C36 C35 H35C 109.5 . . ?
H35A C35 H35C 109.5 . . ?
H35B C35 H35C 109.5 . . ?
O12 C36 O13 127.1(6) . . ?
O12 C36 C35 116.6(7) . . ?
O13 C36 C35 116.2(7) . . ?
C38 C37 H37A 109.5 . . ?
C38 C37 H37B 109.5 . . ?
H37A C37 H37B 109.5 . . ?
C38 C37 H37C 109.5 . . ?
H37A C37 H37C 109.5 . . ?
H37B C37 H37C 109.5 . . ?
O19 C38 O20 125.2(6) . . ?
O19 C38 C37 117.5(6) . . ?
O20 C38 C37 117.2(6) . . ?
C40 C39 H39A 109.5 . . ?
C40 C39 H39B 109.5 . . ?
H39A C39 H39B 109.5 . . ?
C40 C39 H39C 109.5 . . ?
H39A C39 H39C 109.5 . . ?
H39B C39 H39C 109.5 . . ?
O14 C40 O15 126.0(6) . . ?
O14 C40 C39 119.5(6) . . ?
O15 C40 C39 114.4(6) . . ?
C42 C41 H41A 109.5 . . ?
C42 C41 H41B 109.5 . . ?
H41A C41 H41B 109.5 . . ?
C42 C41 H41C 109.5 . . ?
H41A C41 H41C 109.5 . . ?
H41B C41 H41C 109.5 . . ?
O18 C42 O17 120.9(7) . . ?
O18 C42 C41 119.9(8) . . ?
O17 C42 C41 119.2(7) . . ?
N5 C43 C44 173.4(19) . . ?
Mn4 O1 Mn5 98.45(16) . . ?
Mn4 O1 Mn3 105.09(17) . . ?
Mn5 O1 Mn3 104.39(18) . . ?
Mn2 O2 Mn4 124.3(2) . . ?
Mn2 O2 Mn5 137.6(2) . . ?
Mn4 O2 Mn5 94.46(15) . . ?
Mn1 O3 Mn3 123.8(2) . . ?
Mn1 O3 Mn5 133.01(19) . . ?
Mn3 O3 Mn5 94.00(16) . . ?
P1 O4 Mn1 138.0(2) . . ?
P1 O5 Mn2 130.0(2) . . ?
P1 O6 Mn5 124.2(2) . . ?
P2 O7 Mn1 134.5(2) . . ?
P2 O8 Mn2 133.1(3) . . ?
P2 O9 Mn3 125.9(2) . . ?
P2 O9 Mn4 125.8(2) . . ?
Mn3 O9 Mn4 83.84(12) . . ?
C34 O10 Mn2 129.4(5) . . ?
C34 O11 Mn4 131.3(5) . . ?
C36 O12 Mn5 125.4(4) . . ?
C36 O13 Mn4 122.8(4) . . ?
C40 O14 Mn1 129.4(4) . . ?
C40 O15 Mn3 131.5(4) . . ?
C42 O17 Mn5 145.7(5) . . ?
C38 O19 Mn3 128.5(4) . . ?
C38 O20 Mn4 128.0(4) . . ?

loop_
_geom_bond_atom_site_label_1
_geom_bond_atom_site_label_2
_geom_bond_distance
_geom_bond_site_symmetry_2
_geom_bond_publ_flag
Mn1 O3 1.807(4) . ?
Mn1 O7 1.991(4) . ?
Mn1 O4 2.007(4) . ?
Mn1 N1 2.101(5) . ?
Mn1 O14 2.120(4) . ?
Mn1 N2 2.190(6) . ?
Mn2 O2 1.831(4) . ?
Mn2 O8 1.975(4) . ?
Mn2 O5 2.006(5) . ?
Mn2 N3 2.091(5) . ?
Mn2 O10 2.133(5) . ?
Mn2 N4 2.206(6) . ?
Mn3 O3 1.867(4) . ?
Mn3 O1 1.899(3) . ?
Mn3 O15 1.938(4) . ?
Mn3 O19 1.997(4) . ?
Mn3 O9 2.229(4) . ?
Mn3 O16 2.246(4) . ?
Mn3 Mn5 2.9892(12) . ?
Mn3 Mn4 2.9928(12) . ?
Mn4 O1 1.871(4) . ?
Mn4 O2 1.904(4) . ?
Mn4 O11 1.912(5) . ?
Mn4 O20 1.971(4) . ?
Mn4 O13 2.175(4) . ?
Mn4 O9 2.250(4) . ?
Mn4 Mn5 2.8442(13) . ?
Mn5 O6 1.878(4) . ?
Mn5 O1 1.885(4) . ?
Mn5 O2 1.970(4) . ?
Mn5 O17 2.001(5) . ?
Mn5 O12 2.203(4) . ?
Mn5 O3 2.208(4) . ?
P1 O4 1.512(4) . ?
P1 O5 1.527(4) . ?
P1 O6 1.543(4) . ?
P1 C25 1.822(6) . ?
P2 O7 1.529(5) . ?
P2 O9 1.533(4) . ?
P2 O8 1.536(4) . ?
P2 C29 1.823(7) . ?
N1 C1 1.331(8) . ?
N1 C12 1.358(9) . ?
N2 C10 1.333(8) . ?
N2 C11 1.370(7) . ?
N3 C13 1.310(9) . ?
N3 C24 1.361(9) . ?
N4 C22 1.330(9) . ?
N4 C23 1.344(7) . ?
N5 C43 1.167(18) . ?
C1 C2 1.405(10) . ?
C1 H1A 0.9300 . ?
C2 C3 1.332(12) . ?
C2 H2A 0.9300 . ?
C3 C4 1.404(11) . ?
C3 H3A 0.9300 . ?
C4 C12 1.392(7) . ?
C4 C5 1.427(12) . ?
C5 C6 1.329(11) . ?
C5 H5A 0.9300 . ?
C6 C7 1.454(9) . ?
C6 H6A 0.9300 . ?
C7 C11 1.370(9) . ?
C7 C8 1.409(10) . ?
C8 C9 1.339(10) . ?
C8 H8A 0.9300 . ?
C9 C10 1.399(11) . ?
C9 H9A 0.9300 . ?
C10 H10A 0.9300 . ?
C11 C12 1.440(9) . ?
C13 C14 1.383(10) . ?
C13 H13A 0.9300 . ?
C14 C15 1.355(13) . ?
C14 H14A 0.9300 . ?
C15 C16 1.389(13) . ?
C15 H15A 0.9300 . ?
C16 C17 1.403(13) . ?
C16 C24 1.420(9) . ?
C17 C18 1.364(14) . ?
C17 H17A 0.9300 . ?
C18 C19 1.442(12) . ?
C18 H18A 0.9300 . ?
C19 C20 1.378(12) . ?
C19 C23 1.416(10) . ?
C20 C21 1.349(12) . ?
C20 H20A 0.9300 . ?
C21 C22 1.369(10) . ?
C21 H21A 0.9300 . ?
C22 H22A 0.9300 . ?
C23 C24 1.415(10) . ?
C25 C28 1.519(9) . ?
C25 C27 1.519(8) . ?
C25 C26 1.536(10) . ?
C26 H26A 0.9600 . ?
C26 H26B 0.9600 . ?
C26 H26C 0.9600 . ?
C27 H27A 0.9600 . ?
C27 H27B 0.9600 . ?
C27 H27C 0.9600 . ?
C28 H28A 0.9600 . ?
C28 H28B 0.9600 . ?
C28 H28C 0.9600 . ?
C29 C30 1.530(11) . ?
C29 C32 1.531(10) . ?
C29 C31 1.572(12) . ?
C30 H30A 0.9600 . ?
C30 H30B 0.9600 . ?
C30 H30C 0.9600 . ?
C31 H31A 0.9600 . ?
C31 H31B 0.9600 . ?
C31 H31C 0.9600 . ?
C32 H32A 0.9600 . ?
C32 H32B 0.9600 . ?
C32 H32C 0.9600 . ?
C33 C34 1.530(11) . ?
C33 H33A 0.9600 . ?
C33 H33B 0.9600 . ?
C33 H33C 0.9600 . ?
C34 O10 1.223(8) . ?
C34 O11 1.285(8) . ?
C35 C36 1.515(9) . ?
C35 H35A 0.9600 . ?
C35 H35B 0.9600 . ?
C35 H35C 0.9600 . ?
C36 O12 1.239(9) . ?
C36 O13 1.273(9) . ?
C37 C38 1.501(8) . ?
C37 H37A 0.9600 . ?
C37 H37B 0.9600 . ?
C37 H37C 0.9600 . ?
C38 O19 1.242(8) . ?
C38 O20 1.260(7) . ?
C39 C40 1.510(9) . ?
C39 H39A 0.9600 . ?
C39 H39B 0.9600 . ?
C39 H39C 0.9600 . ?
C40 O14 1.222(8) . ?
C40 O15 1.283(8) . ?
C41 C42 1.491(11) . ?
C41 H41A 0.9600 . ?
C41 H41B 0.9600 . ?
C41 H41C 0.9600 . ?
C42 O18 1.215(8) . ?
C42 O17 1.252(8) . ?
C43 C44 1.484(18) . ?
C45 O25 1.70(2) . ?
